data_4001697
loop_
_publ_author_name
'Liu, Wenjun'
'Huang, Weijie'
'Chen, Chun-Hsing'
'Pink, Maren'
'Lee, Dongwhan'

_publ_section_title
;
 Charge Injection and Transport in Metal-Containing Conducting Polymers:
 Spectroelectrochemical Mapping of Redox Activities
;
_journal_issue 18
_journal_name_full 'Chemistry of Materials'
_journal_page_first 3650
_journal_paper_doi 10.1021/cm302361p
_journal_volume 24
_journal_year 2012
_chemical_formula_moiety 'C58 H40 B2 Co N6 O6 S4, C16 H36 N, C7 H8'
_chemical_formula_sum 'C81 H84 B2 Co N7 O6 S4'
_chemical_formula_weight 1460.34
_chemical_name_systematic
; 
 ? 
;
_space_group_IT_number 14
_symmetry_cell_setting monoclinic
_symmetry_space_group_name_Hall '-P 2yn'
_symmetry_space_group_name_H-M 'P 1 21/n 1'
_atom_sites_solution_hydrogens geom
_atom_sites_solution_primary direct
_atom_sites_solution_secondary difmap
_audit_creation_method SHELXL-97
_cell_angle_alpha 90.00
_cell_angle_beta 115.921(3)
_cell_angle_gamma 90.00
_cell_formula_units_Z 4
_cell_length_a 21.843(4)
_cell_length_b 16.346(3)
_cell_length_c 22.790(4)
_cell_measurement_reflns_used 9710
_cell_measurement_temperature 150(2)
_cell_measurement_theta_max 24.30
_cell_measurement_theta_min 2.35
_cell_volume 7318(2)
_computing_cell_refinement 'APEX II v2009.5.0 (Bruker, 2010)'
_computing_data_collection 'APEX II v2009.5.0 (Bruker, 2010)'
_computing_data_reduction 'APEX II v2009.5.0 (Bruker, 2010)'
_computing_molecular_graphics 'SHELXTL (Bruker, 2008)'
_computing_publication_material 'SHELXTL (Bruker, 2008)'
_computing_structure_refinement 'SHELXL-97 (Sheldrick, 2008)'
_computing_structure_solution 'SIR-2004 (Burla et al., 2005)'
_diffrn_ambient_temperature 150(2)
_diffrn_detector 'CCD area detector'
_diffrn_detector_area_resol_mean 83.33
_diffrn_detector_type 'Bruker APEXII'
_diffrn_measured_fraction_theta_full 0.989
_diffrn_measured_fraction_theta_max 0.989
_diffrn_measurement_details '0.30 degree frames measured for 30 seconds each'
_diffrn_measurement_device 'APEX Kappa Duo'
_diffrn_measurement_device_type Kappa
_diffrn_measurement_method 'omega and phi scans'
_diffrn_radiation_monochromator graphite
_diffrn_radiation_source 'fine-focus sealed tube'
_diffrn_radiation_type MoK\a
_diffrn_radiation_wavelength 0.71073
_diffrn_reflns_av_R_equivalents 0.0600
_diffrn_reflns_av_sigmaI/netI 0.0705
_diffrn_reflns_limit_h_max 26
_diffrn_reflns_limit_h_min -22
_diffrn_reflns_limit_k_max 18
_diffrn_reflns_limit_k_min -19
_diffrn_reflns_limit_l_max 27
_diffrn_reflns_limit_l_min -27
_diffrn_reflns_number 50424
_diffrn_reflns_theta_full 25.56
_diffrn_reflns_theta_max 25.56
_diffrn_reflns_theta_min 1.59
_exptl_absorpt_coefficient_mu 0.408
_exptl_absorpt_correction_T_max 0.9603
_exptl_absorpt_correction_T_min 0.9120
_exptl_absorpt_correction_type multi-scan
_exptl_absorpt_process_details 'SADABS, R. Blessing; 1995'
_exptl_crystal_colour red
_exptl_crystal_density_diffrn 1.325
_exptl_crystal_density_method 'not measured'
_exptl_crystal_description block
_exptl_crystal_F_000 3072
_exptl_crystal_size_max 0.23
_exptl_crystal_size_mid 0.22
_exptl_crystal_size_min 0.10
_refine_diff_density_max 3.038
_refine_diff_density_min -1.918
_refine_diff_density_rms 0.081
_refine_ls_extinction_method none
_refine_ls_goodness_of_fit_ref 1.019
_refine_ls_hydrogen_treatment constr
_refine_ls_matrix_type full
_refine_ls_number_parameters 970
_refine_ls_number_reflns 13549
_refine_ls_number_restraints 533
_refine_ls_restrained_S_all 1.047
_refine_ls_R_factor_all 0.1332
_refine_ls_R_factor_gt 0.0841
_refine_ls_shift/su_max 0.013
_refine_ls_shift/su_mean 0.000
_refine_ls_structure_factor_coef Fsqd
_refine_ls_weighting_details 'calc w=1/[\s^2^(Fo^2^)+(0.0804P)^2^+27.5274P] where P=(Fo^2^+2Fc^2^)/3'
_refine_ls_weighting_scheme calc
_refine_ls_wR_factor_gt 0.1988
_refine_ls_wR_factor_ref 0.2292
_reflns_number_gt 8572
_reflns_number_total 13549
_reflns_threshold_expression >2sigma(I)
_cod_data_source_file cm302361p_si_003.cif
_cod_data_source_block 11003
_cod_original_cell_volume 7319(2)
_cod_original_sg_symbol_H-M P2(1)/n
_cod_database_code 4001697

loop_
_symmetry_equiv_pos_as_xyz
'x, y, z'
'-x+1/2, y+1/2, -z+1/2'
'-x, -y, -z'
'x-1/2, -y-1/2, z-1/2'

loop_
_atom_site_label
_atom_site_type_symbol
_atom_site_fract_x
_atom_site_fract_y
_atom_site_fract_z
_atom_site_U_iso_or_equiv
_atom_site_adp_type
_atom_site_occupancy
_atom_site_symmetry_multiplicity
_atom_site_calc_flag
_atom_site_refinement_flags
_atom_site_disorder_assembly
_atom_site_disorder_group
Co1 Co 0.55953(3) 0.02731(5) 0.76498(3) 0.0368(2) Uani 1 1 d . B .
S1 S 0.59389(19) -0.0531(2) 1.16683(16) 0.0447(10) Uani 0.614(8) 1 d PD A 1
C1 C 0.6208(11) -0.0957(17) 1.2440(7) 0.047(3) Uani 0.614(8) 1 d PD A 1
H1 H 0.6032 -0.0811 1.2740 0.056 Uiso 0.614(8) 1 calc PR A 1
C2 C 0.6698(15) -0.152(2) 1.2558(11) 0.057(4) Uani 0.614(8) 1 d PD A 1
H2 H 0.6912 -0.1820 1.2953 0.068 Uiso 0.614(8) 1 calc PR A 1
C3 C 0.6864(16) -0.162(2) 1.1989(13) 0.061(2) Uani 0.614(8) 1 d PD A 1
H3 H 0.7232 -0.1933 1.1996 0.074 Uiso 0.614(8) 1 calc PR A 1
C4 C 0.6428(13) -0.1202(16) 1.1473(9) 0.036(5) Uani 0.614(8) 1 d PD A 1
S1D S 0.6913(6) -0.1788(7) 1.2090(5) 0.061(2) Uani 0.386(8) 1 d PD A 2
C1D C 0.654(3) -0.144(4) 1.2568(18) 0.057(4) Uani 0.386(8) 1 d PD A 2
H1D H 0.6648 -0.1633 1.2995 0.068 Uiso 0.386(8) 1 calc PR A 2
C2D C 0.608(2) -0.085(3) 1.2267(14) 0.047(3) Uani 0.386(8) 1 d PD A 2
H2D H 0.5843 -0.0546 1.2462 0.056 Uiso 0.386(8) 1 calc PR A 2
C3D C 0.5982(14) -0.0736(18) 1.1577(13) 0.0447(10) Uani 0.386(8) 1 d PD A 2
H3D H 0.5600 -0.0478 1.1239 0.054 Uiso 0.386(8) 1 calc PR A 2
C4D C 0.651(2) -0.105(3) 1.1507(16) 0.036(5) Uani 0.386(8) 1 d PD A 2
S2 S 0.59377(7) -0.05692(9) 1.02043(7) 0.0399(3) Uani 1 1 d . A .
O1 O 0.66649(17) -0.0537(2) 0.88175(16) 0.0351(8) Uani 1 1 d . B .
O2 O 0.54819(17) -0.0933(2) 0.85808(16) 0.0377(9) Uani 1 1 d . B .
O3 O 0.59310(17) 0.0444(2) 0.90482(16) 0.0353(8) Uani 1 1 d . B .
N1 N 0.5675(2) 0.0838(3) 0.8452(2) 0.0339(10) Uani 1 1 d . B .
N2 N 0.5276(2) 0.1406(3) 0.7347(2) 0.0421(11) Uani 1 1 d . . .
N3 N 0.6493(2) -0.0241(3) 0.8195(2) 0.0363(10) Uani 1 1 d . . .
N4 N 0.6119(2) 0.0401(3) 0.7118(2) 0.0412(11) Uani 1 1 d . . .
N5 N 0.5194(2) -0.0654(3) 0.7942(2) 0.0379(11) Uani 1 1 d . . .
N6 N 0.4840(2) -0.0130(3) 0.6835(2) 0.0429(12) Uani 1 1 d . . .
B1 B 0.6090(3) -0.0443(4) 0.9008(3) 0.0346(14) Uani 1 1 d . . .
C5 C 0.6516(3) -0.1096(3) 1.0873(3) 0.0397(13) Uani 1 1 d . . .
C6 C 0.7010(3) -0.1426(4) 1.0730(3) 0.0468(15) Uani 1 1 d . A .
H6A H 0.7378 -0.1743 1.1031 0.056 Uiso 1 1 calc R . .
C7 C 0.6918(3) -0.1248(4) 1.0087(3) 0.0435(14) Uani 1 1 d . . .
H7A H 0.7219 -0.1440 0.9917 0.052 Uiso 1 1 calc R A .
C8 C 0.6363(2) -0.0782(3) 0.9733(2) 0.0325(11) Uani 1 1 d . A .
C9 C 0.5527(3) 0.1613(4) 0.8433(3) 0.0376(13) Uani 1 1 d . . .
C10 C 0.5284(3) 0.1952(4) 0.7769(3) 0.0394(13) Uani 1 1 d . B .
C11 C 0.5630(3) 0.2107(3) 0.9017(3) 0.0378(13) Uani 1 1 d . B .
C12 C 0.5455(3) 0.1805(4) 0.9494(3) 0.0431(14) Uani 1 1 d . . .
H12A H 0.5269 0.1271 0.9450 0.052 Uiso 1 1 calc R B .
C13 C 0.5547(3) 0.2274(4) 1.0032(3) 0.0496(15) Uani 1 1 d . B .
H13A H 0.5428 0.2058 1.0355 0.060 Uiso 1 1 calc R . .
C14 C 0.5812(3) 0.3053(4) 1.0102(3) 0.0540(16) Uani 1 1 d . . .
H14A H 0.5862 0.3378 1.0466 0.065 Uiso 1 1 calc R B .
C15 C 0.6004(3) 0.3358(4) 0.9643(3) 0.0508(15) Uani 1 1 d . B .
H15A H 0.6197 0.3889 0.9697 0.061 Uiso 1 1 calc R . .
C16 C 0.5915(3) 0.2892(4) 0.9104(3) 0.0437(14) Uani 1 1 d . . .
H16A H 0.6049 0.3107 0.8790 0.052 Uiso 1 1 calc R B .
C17 C 0.5075(3) 0.2816(4) 0.7608(3) 0.0443(14) Uani 1 1 d . . .
C18 C 0.4618(3) 0.3184(4) 0.7801(3) 0.0467(15) Uani 1 1 d . B .
H18A H 0.4392 0.2865 0.7995 0.056 Uiso 1 1 calc R . .
C19 C 0.4494(3) 0.4022(4) 0.7708(3) 0.0545(17) Uani 1 1 d . . .
H19A H 0.4192 0.4277 0.7851 0.065 Uiso 1 1 calc R B .
C20 C 0.4804(4) 0.4479(4) 0.7411(3) 0.0571(17) Uani 1 1 d . B .
H20A H 0.4719 0.5050 0.7350 0.069 Uiso 1 1 calc R . .
C21 C 0.5240(3) 0.4109(4) 0.7203(3) 0.0569(17) Uani 1 1 d . . .
H21A H 0.5450 0.4427 0.6992 0.068 Uiso 1 1 calc R B .
C22 C 0.5377(3) 0.3286(4) 0.7294(3) 0.0507(16) Uani 1 1 d . B .
H22A H 0.5676 0.3038 0.7145 0.061 Uiso 1 1 calc R . .
C23 C 0.6966(3) -0.0259(3) 0.7990(3) 0.0374(12) Uani 1 1 d . B .
C24 C 0.6737(3) 0.0122(4) 0.7338(3) 0.0399(13) Uani 1 1 d . B .
C25 C 0.7658(3) -0.0588(4) 0.8366(3) 0.0394(13) Uani 1 1 d . . .
C26 C 0.7757(3) -0.1405(4) 0.8534(3) 0.0554(16) Uani 1 1 d . B .
H26A H 0.7377 -0.1754 0.8437 0.067 Uiso 1 1 calc R . .
C27 C 0.8414(4) -0.1715(5) 0.8846(3) 0.0620(19) Uani 1 1 d . . .
H27A H 0.8480 -0.2283 0.8943 0.074 Uiso 1 1 calc R B .
C28 C 0.8966(3) -0.1212(5) 0.9016(3) 0.0616(19) Uani 1 1 d . B .
H28A H 0.9413 -0.1426 0.9242 0.074 Uiso 1 1 calc R . .
C29 C 0.8870(3) -0.0402(5) 0.8859(3) 0.0547(17) Uani 1 1 d . . .
H29A H 0.9253 -0.0052 0.8977 0.066 Uiso 1 1 calc R B .
C30 C 0.8221(3) -0.0083(4) 0.8529(3) 0.0449(14) Uani 1 1 d . B .
H30A H 0.8161 0.0480 0.8414 0.054 Uiso 1 1 calc R . .
C31 C 0.7179(3) 0.0163(4) 0.6998(3) 0.0436(14) Uani 1 1 d . . .
C32 C 0.7529(3) -0.0517(5) 0.6961(3) 0.0563(17) Uani 1 1 d . B .
H32A H 0.7475 -0.1020 0.7143 0.068 Uiso 1 1 calc R . .
C33 C 0.7957(4) -0.0478(6) 0.6663(4) 0.075(2) Uani 1 1 d . . .
H33A H 0.8190 -0.0957 0.6636 0.090 Uiso 1 1 calc R B .
C34 C 0.8053(4) 0.0232(7) 0.6408(4) 0.083(3) Uani 1 1 d . B .
H34A H 0.8352 0.0250 0.6207 0.099 Uiso 1 1 calc R . .
C35 C 0.7709(4) 0.0939(6) 0.6441(3) 0.074(2) Uani 1 1 d . . .
H35A H 0.7777 0.1442 0.6269 0.089 Uiso 1 1 calc R B .
C36 C 0.7264(3) 0.0897(5) 0.6731(3) 0.0575(18) Uani 1 1 d . B .
H36A H 0.7018 0.1369 0.6746 0.069 Uiso 1 1 calc R . .
C37 C 0.4697(3) -0.1093(4) 0.7510(3) 0.0397(13) Uani 1 1 d . B .
C38 C 0.4464(3) -0.0745(4) 0.6850(3) 0.0444(14) Uani 1 1 d . B .
C39 C 0.4390(3) -0.1836(4) 0.7629(3) 0.0448(14) Uani 1 1 d . . .
C40 C 0.4166(3) -0.1864(4) 0.8113(3) 0.0506(15) Uani 1 1 d . B .
H40A H 0.4234 -0.1407 0.8392 0.061 Uiso 1 1 calc R . .
C41 C 0.3845(3) -0.2553(4) 0.8189(3) 0.0595(18) Uani 1 1 d . . .
H41A H 0.3688 -0.2562 0.8517 0.071 Uiso 1 1 calc R B .
C42 C 0.3747(3) -0.3236(5) 0.7795(4) 0.067(2) Uani 1 1 d . B .
H42A H 0.3526 -0.3708 0.7853 0.080 Uiso 1 1 calc R . .
C43 C 0.3975(3) -0.3219(5) 0.7321(4) 0.0644(19) Uani 1 1 d . . .
H43A H 0.3910 -0.3683 0.7049 0.077 Uiso 1 1 calc R B .
C44 C 0.4297(3) -0.2533(4) 0.7237(3) 0.0534(16) Uani 1 1 d . B .
H44A H 0.4458 -0.2532 0.6912 0.064 Uiso 1 1 calc R . .
C45 C 0.3865(3) -0.1056(4) 0.6278(3) 0.0512(16) Uani 1 1 d . . .
C46 C 0.3254(3) -0.1167(6) 0.6318(3) 0.082(3) Uani 1 1 d . B .
H46A H 0.3223 -0.1047 0.6712 0.098 Uiso 1 1 calc R . .
C47 C 0.2687(4) -0.1457(7) 0.5776(4) 0.101(4) Uani 1 1 d . . .
H47A H 0.2271 -0.1548 0.5804 0.121 Uiso 1 1 calc R B .
C48 C 0.2726(4) -0.1610(6) 0.5205(4) 0.081(3) Uani 1 1 d . B .
H48A H 0.2332 -0.1787 0.4835 0.098 Uiso 1 1 calc R . .
C49 C 0.3329(3) -0.1511(5) 0.5158(3) 0.0640(19) Uani 1 1 d . . .
H49A H 0.3356 -0.1636 0.4763 0.077 Uiso 1 1 calc R B .
C50 C 0.3898(3) -0.1227(4) 0.5696(3) 0.0508(16) Uani 1 1 d . B .
H50A H 0.4313 -0.1149 0.5665 0.061 Uiso 1 1 calc R . .
B2 B 0.5078(4) 0.0907(6) 0.6262(4) 0.0342(10) Uani 0.695(2) 1 d PDU B 1
O4 O 0.5017(3) 0.1587(3) 0.6669(3) 0.0334(10) Uani 0.695(2) 1 d PDU B 1
O5 O 0.5815(3) 0.0672(3) 0.6484(3) 0.0324(10) Uani 0.695(2) 1 d PDU B 1
O6 O 0.4647(3) 0.0186(3) 0.6240(3) 0.0328(10) Uani 0.695(2) 1 d PDU B 1
S3 S 0.48689(11) 0.20995(13) 0.52066(10) 0.0437(4) Uani 0.695(2) 1 d PDU B 1
C51 C 0.4785(4) 0.1171(5) 0.5518(3) 0.0389(10) Uani 0.695(2) 1 d PDU B 1
C52 C 0.4435(4) 0.0656(5) 0.4989(4) 0.0479(11) Uani 0.695(2) 1 d PDU B 1
H52 H 0.4326 0.0106 0.5041 0.058 Uiso 0.695(2) 1 calc PR B 1
C53 C 0.4253(4) 0.1011(5) 0.4371(4) 0.0500(11) Uani 0.695(2) 1 d PDU B 1
H53 H 0.4017 0.0721 0.3973 0.060 Uiso 0.695(2) 1 calc PR B 1
C54 C 0.4445(4) 0.1800(5) 0.4396(4) 0.0494(10) Uani 0.695(2) 1 d PDU B 1
S4 S 0.41344(14) 0.19315(19) 0.31161(16) 0.0710(6) Uani 0.695(2) 1 d PDU B 1
C55 C 0.4332(5) 0.2308(8) 0.3842(4) 0.0572(9) Uani 0.695(2) 1 d PDU B 1
C56 C 0.4369(5) 0.3302(7) 0.3927(6) 0.0710(6) Uani 0.695(2) 1 d PDU B 1
H56 H 0.4461 0.3657 0.4285 0.085 Uiso 0.695(2) 1 calc PR B 1
C57 C 0.4196(4) 0.3444(7) 0.3194(5) 0.0638(9) Uani 0.695(2) 1 d PDU B 1
H57 H 0.4174 0.3988 0.3040 0.077 Uiso 0.695(2) 1 calc PR B 1
C58 C 0.4061(5) 0.2733(6) 0.2718(5) 0.0638(9) Uani 0.695(2) 1 d PDU B 1
H58 H 0.3953 0.2772 0.2267 0.077 Uiso 0.695(2) 1 calc PR B 1
B2D B 0.5151(9) 0.1187(10) 0.6359(7) 0.0342(10) Uani 0.305(2) 1 d PDU B 2
O4D O 0.5111(8) 0.1824(9) 0.6805(7) 0.0334(10) Uani 0.305(2) 1 d PDU B 2
O5D O 0.5874(7) 0.0935(9) 0.6549(8) 0.0324(10) Uani 0.305(2) 1 d PDU B 2
O6D O 0.4693(8) 0.0480(8) 0.6284(8) 0.0328(10) Uani 0.305(2) 1 d PDU B 2
S3D S 0.4771(2) 0.1229(3) 0.4955(2) 0.0437(4) Uani 0.305(2) 1 d PDU B 2
C51D C 0.4894(7) 0.1650(8) 0.5682(6) 0.0389(10) Uani 0.305(2) 1 d PDU B 2
C52D C 0.4743(7) 0.2495(9) 0.5578(7) 0.0479(11) Uani 0.305(2) 1 d PDU B 2
H52D H 0.4776 0.2855 0.5918 0.058 Uiso 0.305(2) 1 calc PR B 2
C53D C 0.4538(8) 0.2764(9) 0.4927(7) 0.0500(11) Uani 0.305(2) 1 d PDU B 2
H53D H 0.4425 0.3314 0.4787 0.060 Uiso 0.305(2) 1 calc PR B 2
C54D C 0.4522(7) 0.2119(8) 0.4516(6) 0.0494(10) Uani 0.305(2) 1 d PDU B 2
S4D S 0.4305(4) 0.3210(5) 0.3663(4) 0.0710(6) Uani 0.305(2) 1 d PDU B 2
C55D C 0.4346(8) 0.2243(12) 0.3848(8) 0.0572(9) Uani 0.305(2) 1 d PDU B 2
C56D C 0.4230(9) 0.1506(11) 0.3372(10) 0.0710(6) Uani 0.305(2) 1 d PDU B 2
H56D H 0.4251 0.0934 0.3452 0.085 Uiso 0.305(2) 1 calc PR B 2
C57D C 0.4053(9) 0.2029(12) 0.2673(9) 0.0638(9) Uani 0.305(2) 1 d PDU B 2
H57D H 0.3946 0.1815 0.2252 0.077 Uiso 0.305(2) 1 calc PR B 2
C58D C 0.4107(8) 0.2945(12) 0.2886(8) 0.0638(9) Uani 0.305(2) 1 d PDU B 2
H58D H 0.4027 0.3362 0.2571 0.077 Uiso 0.305(2) 1 calc PR B 2
N7 N 0.7071(2) 0.6424(3) 0.4613(2) 0.0440(12) Uani 1 1 d . . .
C59 C 0.6763(3) 0.7256(4) 0.4360(3) 0.0537(16) Uani 1 1 d D D .
H59A H 0.6450 0.7205 0.3891 0.064 Uiso 1 1 calc R . .
H59B H 0.6487 0.7422 0.4589 0.064 Uiso 1 1 calc R . .
C60 C 0.7269(3) 0.7930(4) 0.4441(4) 0.076(2) Uani 1 1 d D . .
H60A H 0.7633 0.7918 0.4894 0.091 Uiso 1 1 calc R C 1
H60B H 0.7482 0.7822 0.4144 0.091 Uiso 1 1 calc R C 1
C61 C 0.6954(15) 0.8763(10) 0.4301(17) 0.081(4) Uani 0.532(11) 1 d PD D 1
H61A H 0.7206 0.9126 0.4135 0.097 Uiso 0.532(11) 1 calc PR D 1
H61B H 0.6475 0.8730 0.3968 0.097 Uiso 0.532(11) 1 calc PR D 1
C62 C 0.6989(9) 0.9077(10) 0.4908(8) 0.093(4) Uani 0.532(11) 1 d PD D 1
H62A H 0.6831 0.9646 0.4847 0.140 Uiso 0.532(11) 1 calc PR D 1
H62B H 0.7460 0.9053 0.5245 0.140 Uiso 0.532(11) 1 calc PR D 1
H62C H 0.6699 0.8746 0.5043 0.140 Uiso 0.532(11) 1 calc PR D 1
C61D C 0.6902(16) 0.8735(10) 0.434(2) 0.081(4) Uani 0.468(11) 1 d PD D 2
H61C H 0.6563 0.8774 0.3879 0.097 Uiso 0.468(11) 1 calc PR D 2
H61D H 0.6650 0.8741 0.4612 0.097 Uiso 0.468(11) 1 calc PR D 2
C62D C 0.7334(10) 0.9444(11) 0.4499(10) 0.093(4) Uani 0.468(11) 1 d PD D 2
H62D H 0.7054 0.9939 0.4401 0.140 Uiso 0.468(11) 1 calc PR D 2
H62E H 0.7593 0.9441 0.4240 0.140 Uiso 0.468(11) 1 calc PR D 2
H62F H 0.7650 0.9435 0.4964 0.140 Uiso 0.468(11) 1 calc PR D 2
C63 C 0.7524(3) 0.6146(4) 0.4299(3) 0.0502(15) Uani 1 1 d . . .
H63A H 0.7896 0.6548 0.4408 0.060 Uiso 1 1 calc R . .
H63B H 0.7733 0.5617 0.4496 0.060 Uiso 1 1 calc R . .
C64 C 0.7169(3) 0.6045(4) 0.3563(3) 0.0531(16) Uani 1 1 d . . .
H64A H 0.6822 0.5607 0.3446 0.064 Uiso 1 1 calc R . .
H64B H 0.6936 0.6560 0.3358 0.064 Uiso 1 1 calc R . .
C65 C 0.7686(3) 0.5827(5) 0.3314(3) 0.069(2) Uani 1 1 d . . .
H65A H 0.8024 0.6275 0.3429 0.083 Uiso 1 1 calc R . .
H65B H 0.7931 0.5327 0.3542 0.083 Uiso 1 1 calc R . .
C66 C 0.7392(4) 0.5682(6) 0.2594(4) 0.076(2) Uani 1 1 d . . .
H66A H 0.7760 0.5571 0.2469 0.114 Uiso 1 1 calc R . .
H66B H 0.7140 0.6169 0.2362 0.114 Uiso 1 1 calc R . .
H66C H 0.7083 0.5212 0.2478 0.114 Uiso 1 1 calc R . .
C67 C 0.6478(3) 0.5850(4) 0.4463(3) 0.0493(15) Uani 1 1 d . . .
H67A H 0.6159 0.5907 0.3995 0.059 Uiso 1 1 calc R . .
H67B H 0.6233 0.6027 0.4719 0.059 Uiso 1 1 calc R . .
C68 C 0.6660(3) 0.4953(4) 0.4605(3) 0.0553(17) Uani 1 1 d . . .
H68A H 0.6942 0.4877 0.5079 0.066 Uiso 1 1 calc R . .
H68B H 0.6928 0.4773 0.4374 0.066 Uiso 1 1 calc R . .
C69 C 0.6015(3) 0.4434(4) 0.4384(3) 0.0579(17) Uani 1 1 d . . .
H69A H 0.5772 0.4574 0.4650 0.069 Uiso 1 1 calc R . .
H69B H 0.5710 0.4557 0.3922 0.069 Uiso 1 1 calc R . .
C70 C 0.6187(4) 0.3532(5) 0.4456(4) 0.066(2) Uani 1 1 d . . .
H70A H 0.5775 0.3213 0.4363 0.100 Uiso 1 1 calc R . .
H70B H 0.6528 0.3420 0.4902 0.100 Uiso 1 1 calc R . .
H70C H 0.6370 0.3378 0.4148 0.100 Uiso 1 1 calc R . .
C71 C 0.7538(3) 0.6445(4) 0.5346(3) 0.0467(15) Uani 1 1 d . . .
H71A H 0.7694 0.5879 0.5491 0.056 Uiso 1 1 calc R . .
H71B H 0.7946 0.6772 0.5416 0.056 Uiso 1 1 calc R . .
C72 C 0.7235(3) 0.6790(4) 0.5780(3) 0.0488(15) Uani 1 1 d . . .
H72A H 0.7013 0.7321 0.5604 0.059 Uiso 1 1 calc R . .
H72B H 0.6886 0.6409 0.5789 0.059 Uiso 1 1 calc R . .
C73 C 0.7794(3) 0.6905(4) 0.6464(3) 0.0515(15) Uani 1 1 d . . .
H73A H 0.8025 0.6374 0.6625 0.062 Uiso 1 1 calc R . .
H73B H 0.8135 0.7293 0.6448 0.062 Uiso 1 1 calc R . .
C74 C 0.7540(3) 0.7221(4) 0.6934(3) 0.0619(18) Uani 1 1 d . . .
H74A H 0.7927 0.7341 0.7353 0.093 Uiso 1 1 calc R . .
H74B H 0.7250 0.6807 0.6997 0.093 Uiso 1 1 calc R . .
H74C H 0.7275 0.7721 0.6759 0.093 Uiso 1 1 calc R . .
C1S C 0.9210(3) 0.1287(4) 0.4900(3) 0.0512(16) Uani 1 1 d . . .
C2S C 0.9175(3) 0.1979(4) 0.5227(4) 0.0558(17) Uani 1 1 d . . .
H2SA H 0.9057 0.2485 0.5000 0.067 Uiso 1 1 calc R . .
C3S C 0.9306(3) 0.1957(4) 0.5874(4) 0.0579(17) Uani 1 1 d . . .
H3SA H 0.9275 0.2443 0.6087 0.070 Uiso 1 1 calc R . .
C4S C 0.9481(3) 0.1236(5) 0.6209(3) 0.0576(17) Uani 1 1 d . . .
H4SA H 0.9575 0.1217 0.6657 0.069 Uiso 1 1 calc R . .
C5S C 0.9519(3) 0.0536(4) 0.5890(4) 0.0590(17) Uani 1 1 d . . .
H5SA H 0.9643 0.0033 0.6121 0.071 Uiso 1 1 calc R . .
C6S C 0.9382(3) 0.0554(4) 0.5250(3) 0.0534(16) Uani 1 1 d . . .
H6SA H 0.9403 0.0062 0.5037 0.064 Uiso 1 1 calc R . .
C7S C 0.9077(4) 0.1309(6) 0.4194(3) 0.081(2) Uani 1 1 d . . .
H7SA H 0.8723 0.0910 0.3946 0.121 Uiso 1 1 calc R . .
H7SB H 0.9496 0.1173 0.4158 0.121 Uiso 1 1 calc R . .
H7SC H 0.8925 0.1858 0.4017 0.121 Uiso 1 1 calc R . .

loop_
_atom_site_aniso_label
_atom_site_aniso_U_11
_atom_site_aniso_U_22
_atom_site_aniso_U_33
_atom_site_aniso_U_23
_atom_site_aniso_U_13
_atom_site_aniso_U_12
Co1 0.0270(4) 0.0502(5) 0.0318(4) 0.0048(3) 0.0115(3) 0.0012(3)
S1 0.0341(13) 0.063(3) 0.0391(16) -0.0015(14) 0.0181(11) 0.0041(14)
C1 0.034(10) 0.075(10) 0.028(9) 0.022(8) 0.009(9) 0.006(6)
C2 0.040(15) 0.083(9) 0.051(4) 0.023(5) 0.023(6) 0.010(7)
C3 0.056(3) 0.079(6) 0.052(4) 0.029(3) 0.026(3) 0.017(3)
C4 0.029(7) 0.041(11) 0.037(4) 0.001(5) 0.011(4) -0.016(8)
S1D 0.056(3) 0.079(6) 0.052(4) 0.029(3) 0.026(3) 0.017(3)
C1D 0.040(15) 0.083(9) 0.051(4) 0.023(5) 0.023(6) 0.010(7)
C2D 0.034(10) 0.075(10) 0.028(9) 0.022(8) 0.009(9) 0.006(6)
C3D 0.0341(13) 0.063(3) 0.0391(16) -0.0015(14) 0.0181(11) 0.0041(14)
C4D 0.029(7) 0.041(11) 0.037(4) 0.001(5) 0.011(4) -0.016(8)
S2 0.0301(7) 0.0498(9) 0.0378(7) 0.0067(6) 0.0128(6) 0.0046(6)
O1 0.0284(18) 0.043(2) 0.0312(18) 0.0071(16) 0.0105(15) 0.0020(16)
O2 0.033(2) 0.046(2) 0.0302(19) 0.0016(16) 0.0095(16) -0.0055(17)
O3 0.0318(19) 0.040(2) 0.0321(19) 0.0048(16) 0.0116(15) -0.0002(16)
N1 0.028(2) 0.037(3) 0.034(2) 0.0085(19) 0.0118(19) 0.0029(19)
N2 0.038(3) 0.053(3) 0.038(3) 0.015(2) 0.019(2) 0.009(2)
N3 0.030(2) 0.045(3) 0.032(2) 0.002(2) 0.0119(19) -0.005(2)
N4 0.031(2) 0.057(3) 0.031(2) 0.008(2) 0.0097(19) 0.003(2)
N5 0.028(2) 0.051(3) 0.032(2) -0.003(2) 0.0102(19) -0.003(2)
N6 0.032(2) 0.063(3) 0.029(2) 0.006(2) 0.009(2) 0.007(2)
B1 0.031(3) 0.038(4) 0.033(3) 0.001(3) 0.012(3) -0.004(3)
C5 0.032(3) 0.040(3) 0.042(3) 0.006(2) 0.011(2) -0.003(2)
C6 0.035(3) 0.056(4) 0.043(3) 0.013(3) 0.011(3) 0.008(3)
C7 0.035(3) 0.051(4) 0.046(3) 0.005(3) 0.018(3) 0.005(3)
C8 0.024(3) 0.034(3) 0.037(3) -0.003(2) 0.011(2) -0.004(2)
C9 0.027(3) 0.046(4) 0.040(3) 0.001(3) 0.015(2) -0.004(2)
C10 0.027(3) 0.045(3) 0.048(3) 0.016(3) 0.018(2) 0.005(2)
C11 0.027(3) 0.039(3) 0.045(3) 0.006(2) 0.013(2) 0.005(2)
C12 0.040(3) 0.042(3) 0.050(3) 0.001(3) 0.022(3) 0.003(3)
C13 0.050(4) 0.054(4) 0.048(3) 0.004(3) 0.024(3) 0.008(3)
C14 0.057(4) 0.051(4) 0.049(4) -0.007(3) 0.019(3) 0.013(3)
C15 0.039(3) 0.044(4) 0.063(4) 0.004(3) 0.016(3) 0.004(3)
C16 0.032(3) 0.047(4) 0.051(3) 0.008(3) 0.017(3) 0.007(3)
C17 0.034(3) 0.053(4) 0.049(3) 0.017(3) 0.021(3) 0.007(3)
C18 0.030(3) 0.065(4) 0.044(3) 0.013(3) 0.014(3) 0.012(3)
C19 0.041(3) 0.069(5) 0.047(4) 0.005(3) 0.013(3) 0.017(3)
C20 0.066(4) 0.046(4) 0.048(4) 0.008(3) 0.014(3) 0.009(3)
C21 0.061(4) 0.061(4) 0.051(4) 0.013(3) 0.027(3) 0.001(3)
C22 0.048(4) 0.055(4) 0.055(4) 0.017(3) 0.027(3) 0.012(3)
C23 0.029(3) 0.044(3) 0.036(3) 0.002(2) 0.011(2) -0.001(2)
C24 0.031(3) 0.051(4) 0.037(3) -0.001(3) 0.015(2) -0.002(3)
C25 0.037(3) 0.049(3) 0.035(3) 0.004(3) 0.018(2) 0.005(3)
C26 0.052(4) 0.056(4) 0.058(4) 0.004(3) 0.024(3) 0.001(3)
C27 0.067(5) 0.059(4) 0.057(4) 0.022(3) 0.023(4) 0.024(4)
C28 0.043(4) 0.082(5) 0.057(4) 0.015(4) 0.019(3) 0.017(4)
C29 0.034(3) 0.076(5) 0.050(4) 0.001(3) 0.015(3) -0.001(3)
C30 0.034(3) 0.055(4) 0.046(3) 0.006(3) 0.017(3) 0.006(3)
C31 0.028(3) 0.066(4) 0.034(3) 0.004(3) 0.011(2) -0.001(3)
C32 0.056(4) 0.071(5) 0.047(4) -0.009(3) 0.028(3) 0.002(3)
C33 0.060(5) 0.118(7) 0.057(4) -0.012(5) 0.035(4) 0.011(5)
C34 0.043(4) 0.162(9) 0.050(4) 0.001(5) 0.027(3) -0.002(5)
C35 0.044(4) 0.128(7) 0.048(4) 0.015(4) 0.018(3) -0.018(5)
C36 0.045(4) 0.084(5) 0.043(3) 0.015(3) 0.019(3) -0.001(3)
C37 0.029(3) 0.053(4) 0.039(3) -0.005(3) 0.016(2) -0.005(3)
C38 0.024(3) 0.070(4) 0.039(3) -0.003(3) 0.014(2) -0.003(3)
C39 0.025(3) 0.061(4) 0.042(3) -0.004(3) 0.009(2) -0.006(3)
C40 0.040(3) 0.060(4) 0.048(4) -0.004(3) 0.016(3) -0.010(3)
C41 0.047(4) 0.064(5) 0.065(4) 0.004(4) 0.022(3) -0.014(3)
C42 0.048(4) 0.061(5) 0.074(5) 0.003(4) 0.010(4) -0.015(3)
C43 0.048(4) 0.059(5) 0.073(5) -0.014(4) 0.014(4) -0.010(3)
C44 0.037(3) 0.065(4) 0.050(4) -0.013(3) 0.011(3) -0.002(3)
C45 0.029(3) 0.080(5) 0.039(3) -0.003(3) 0.010(3) -0.003(3)
C46 0.032(3) 0.164(9) 0.045(4) 0.000(5) 0.013(3) -0.010(4)
C47 0.033(4) 0.204(11) 0.053(5) 0.006(6) 0.006(3) -0.032(5)
C48 0.049(4) 0.128(7) 0.048(4) -0.001(4) 0.003(3) -0.029(5)
C49 0.055(4) 0.077(5) 0.043(4) -0.003(3) 0.006(3) -0.010(4)
C50 0.032(3) 0.076(5) 0.037(3) -0.004(3) 0.008(3) -0.003(3)
B2 0.0329(16) 0.034(2) 0.0323(15) -0.0028(15) 0.0113(14) -0.0041(18)
O4 0.034(2) 0.032(2) 0.0291(19) -0.0010(17) 0.0092(17) -0.003(2)
O5 0.0319(16) 0.034(3) 0.0289(17) -0.001(2) 0.0113(14) -0.006(2)
O6 0.0317(17) 0.032(2) 0.0308(17) -0.002(2) 0.0101(14) -0.004(2)
S3 0.0434(10) 0.0457(10) 0.0372(9) -0.0013(7) 0.0131(8) -0.0065(8)
C51 0.0373(18) 0.0409(19) 0.0360(15) -0.0015(15) 0.0138(15) -0.0039(18)
C52 0.047(2) 0.0459(19) 0.0404(18) -0.0007(16) 0.0094(18) -0.0047(19)
C53 0.045(2) 0.0512(19) 0.0434(18) 0.0013(16) 0.0102(18) -0.0026(19)
C54 0.0388(17) 0.0583(18) 0.0517(15) 0.0055(14) 0.0205(15) 0.0007(17)
S4 0.0562(10) 0.0753(12) 0.0806(12) 0.0167(11) 0.0290(10) 0.0053(10)
C55 0.0434(15) 0.0693(16) 0.0646(14) 0.0132(14) 0.0289(14) 0.0030(15)
C56 0.0562(10) 0.0753(12) 0.0806(12) 0.0167(11) 0.0290(10) 0.0053(10)
C57 0.0475(14) 0.0750(16) 0.0749(14) 0.0107(14) 0.0324(14) 0.0064(15)
C58 0.0475(14) 0.0750(16) 0.0749(14) 0.0107(14) 0.0324(14) 0.0064(15)
B2D 0.0329(16) 0.034(2) 0.0323(15) -0.0028(15) 0.0113(14) -0.0041(18)
O4D 0.034(2) 0.032(2) 0.0291(19) -0.0010(17) 0.0092(17) -0.003(2)
O5D 0.0319(16) 0.034(3) 0.0289(17) -0.001(2) 0.0113(14) -0.006(2)
O6D 0.0317(17) 0.032(2) 0.0308(17) -0.002(2) 0.0101(14) -0.004(2)
S3D 0.0434(10) 0.0457(10) 0.0372(9) -0.0013(7) 0.0131(8) -0.0065(8)
C51D 0.0373(18) 0.0409(19) 0.0360(15) -0.0015(15) 0.0138(15) -0.0039(18)
C52D 0.047(2) 0.0459(19) 0.0404(18) -0.0007(16) 0.0094(18) -0.0047(19)
C53D 0.045(2) 0.0512(19) 0.0434(18) 0.0013(16) 0.0102(18) -0.0026(19)
C54D 0.0388(17) 0.0583(18) 0.0517(15) 0.0055(14) 0.0205(15) 0.0007(17)
S4D 0.0562(10) 0.0753(12) 0.0806(12) 0.0167(11) 0.0290(10) 0.0053(10)
C55D 0.0434(15) 0.0693(16) 0.0646(14) 0.0132(14) 0.0289(14) 0.0030(15)
C56D 0.0562(10) 0.0753(12) 0.0806(12) 0.0167(11) 0.0290(10) 0.0053(10)
C57D 0.0475(14) 0.0750(16) 0.0749(14) 0.0107(14) 0.0324(14) 0.0064(15)
C58D 0.0475(14) 0.0750(16) 0.0749(14) 0.0107(14) 0.0324(14) 0.0064(15)
N7 0.025(2) 0.052(3) 0.046(3) 0.003(2) 0.007(2) 0.002(2)
C59 0.032(3) 0.073(5) 0.047(3) 0.007(3) 0.008(3) 0.015(3)
C60 0.042(4) 0.062(5) 0.092(6) 0.012(4) -0.001(4) 0.005(3)
C61 0.073(6) 0.059(5) 0.073(7) 0.001(4) -0.001(5) 0.009(4)
C62 0.087(9) 0.083(9) 0.086(9) 0.013(7) 0.015(7) 0.027(7)
C61D 0.073(6) 0.059(5) 0.073(7) 0.001(4) -0.001(5) 0.009(4)
C62D 0.087(9) 0.083(9) 0.086(9) 0.013(7) 0.015(7) 0.027(7)
C63 0.031(3) 0.066(4) 0.054(4) 0.006(3) 0.020(3) 0.007(3)
C64 0.034(3) 0.069(4) 0.053(4) 0.002(3) 0.016(3) 0.003(3)
C65 0.050(4) 0.103(6) 0.059(4) 0.012(4) 0.029(3) 0.018(4)
C66 0.064(5) 0.107(6) 0.071(5) 0.013(5) 0.042(4) 0.019(4)
C67 0.025(3) 0.074(5) 0.045(3) -0.005(3) 0.011(3) -0.007(3)
C68 0.041(3) 0.071(5) 0.050(4) -0.002(3) 0.016(3) -0.008(3)
C69 0.040(3) 0.071(5) 0.054(4) 0.003(3) 0.013(3) -0.010(3)
C70 0.054(4) 0.073(5) 0.072(5) -0.008(4) 0.027(4) -0.017(4)
C71 0.029(3) 0.052(4) 0.047(3) 0.000(3) 0.006(3) 0.000(3)
C72 0.037(3) 0.057(4) 0.046(3) 0.008(3) 0.013(3) 0.004(3)
C73 0.040(3) 0.056(4) 0.050(4) -0.002(3) 0.011(3) 0.001(3)
C74 0.049(4) 0.064(5) 0.067(4) -0.015(4) 0.020(3) -0.007(3)
C1S 0.033(3) 0.072(5) 0.048(4) 0.002(3) 0.017(3) -0.004(3)
C2S 0.046(4) 0.048(4) 0.075(5) 0.012(3) 0.028(3) 0.007(3)
C3S 0.043(4) 0.057(4) 0.073(5) -0.012(4) 0.024(3) -0.006(3)
C4S 0.049(4) 0.072(5) 0.053(4) 0.000(4) 0.024(3) -0.010(3)
C5S 0.063(4) 0.048(4) 0.071(5) 0.011(3) 0.033(4) 0.004(3)
C6S 0.053(4) 0.044(4) 0.068(4) -0.005(3) 0.032(3) -0.008(3)
C7S 0.072(5) 0.116(7) 0.056(4) 0.006(4) 0.029(4) 0.003(5)

loop_
_atom_type_symbol
_atom_type_description
_atom_type_scat_dispersion_real
_atom_type_scat_dispersion_imag
_atom_type_scat_source
C C 0.0033 0.0016 'International Tables Vol C Tables 4.2.6.8 and 6.1.1.4'
H H 0.0000 0.0000 'International Tables Vol C Tables 4.2.6.8 and 6.1.1.4'
B B 0.0013 0.0007 'International Tables Vol C Tables 4.2.6.8 and 6.1.1.4'
N N 0.0061 0.0033 'International Tables Vol C Tables 4.2.6.8 and 6.1.1.4'
O O 0.0106 0.0060 'International Tables Vol C Tables 4.2.6.8 and 6.1.1.4'
S S 0.1246 0.1234 'International Tables Vol C Tables 4.2.6.8 and 6.1.1.4'
Co Co 0.3494 0.9721 'International Tables Vol C Tables 4.2.6.8 and 6.1.1.4'

loop_
_geom_angle_atom_site_label_1
_geom_angle_atom_site_label_2
_geom_angle_atom_site_label_3
_geom_angle
N6 Co1 N1 135.97(18)
N6 Co1 N3 129.38(19)
N1 Co1 N3 87.41(17)
N6 Co1 N2 87.8(2)
N1 Co1 N2 76.34(18)
N3 Co1 N2 135.10(19)
N6 Co1 N5 75.76(19)
N1 Co1 N5 85.44(18)
N3 Co1 N5 85.85(18)
N2 Co1 N5 132.84(18)
N6 Co1 N4 86.00(19)
N1 Co1 N4 131.50(19)
N3 Co1 N4 75.88(17)
N2 Co1 N4 84.20(19)
N5 Co1 N4 136.6(2)
C4 S1 C1 91.9(7)
C2 C1 S1 111.3(12)
C2 C1 H1 124.4
S1 C1 H1 124.4
C1 C2 C3 111.8(12)
C1 C2 H2 124.1
C3 C2 H2 124.1
C4 C3 C2 111.1(16)
C4 C3 H3 124.5
C2 C3 H3 124.5
C3 C4 C5 123.1(17)
C3 C4 S1 112.5(14)
C5 C4 S1 120.9(11)
C4D S1D C1D 91.9(12)
C2D C1D S1D 111.9(18)
C2D C1D H1D 124.1
S1D C1D H1D 124.1
C1D C2D C3D 110.6(18)
C1D C2D H2D 124.7
C3D C2D H2D 124.7
C4D C3D C2D 110.2(16)
C4D C3D H3D 124.9
C2D C3D H3D 124.9
C3D C4D C5 121(2)
C3D C4D S1D 110.6(17)
C5 C4D S1D 121(2)
C5 S2 C8 93.7(3)
N3 O1 B1 111.9(4)
N5 O2 B1 112.1(4)
N1 O3 B1 113.3(4)
C9 N1 O3 118.2(4)
C9 N1 Co1 120.1(4)
O3 N1 Co1 121.6(3)
C10 N2 O4D 104.3(7)
C10 N2 O4 121.9(5)
O4D N2 O4 19.8(6)
C10 N2 Co1 119.3(4)
O4D N2 Co1 135.9(7)
O4 N2 Co1 118.7(4)
C23 N3 O1 117.0(4)
C23 N3 Co1 120.2(4)
O1 N3 Co1 122.6(3)
C24 N4 O5 117.4(5)
C24 N4 O5D 117.9(8)
O5 N4 O5D 18.2(6)
C24 N4 Co1 120.1(4)
O5 N4 Co1 121.9(4)
O5D N4 Co1 121.1(7)
C37 N5 O2 117.1(4)
C37 N5 Co1 120.0(4)
O2 N5 Co1 122.3(3)
C38 N6 O6 113.6(5)
C38 N6 O6D 128.0(7)
O6 N6 O6D 18.3(6)
C38 N6 Co1 120.5(4)
O6 N6 Co1 125.9(4)
O6D N6 Co1 110.1(6)
O2 B1 O3 113.2(4)
O2 B1 O1 112.0(4)
O3 B1 O1 111.0(4)
O2 B1 C8 108.4(4)
O3 B1 C8 105.3(4)
O1 B1 C8 106.5(4)
C6 C5 C4D 127.4(13)
C6 C5 C4 127.8(8)
C4D C5 C4 12(4)
C6 C5 S2 109.6(4)
C4D C5 S2 122.3(11)
C4 C5 S2 122.4(8)
C5 C6 C7 113.3(5)
C5 C6 H6A 123.4
C7 C6 H6A 123.4
C8 C7 C6 114.5(5)
C8 C7 H7A 122.8
C6 C7 H7A 122.8
C7 C8 B1 130.1(5)
C7 C8 S2 109.0(4)
B1 C8 S2 120.9(4)
N1 C9 C10 111.7(5)
N1 C9 C11 124.1(5)
C10 C9 C11 124.1(5)
N2 C10 C9 112.5(5)
N2 C10 C17 124.4(5)
C9 C10 C17 123.1(5)
C12 C11 C16 118.1(5)
C12 C11 C9 121.4(5)
C16 C11 C9 120.5(5)
C13 C12 C11 120.8(6)
C13 C12 H12A 119.6
C11 C12 H12A 119.6
C14 C13 C12 120.4(6)
C14 C13 H13A 119.8
C12 C13 H13A 119.8
C13 C14 C15 119.8(6)
C13 C14 H14A 120.1
C15 C14 H14A 120.1
C14 C15 C16 120.2(6)
C14 C15 H15A 119.9
C16 C15 H15A 119.9
C15 C16 C11 120.6(6)
C15 C16 H16A 119.7
C11 C16 H16A 119.7
C18 C17 C22 119.2(6)
C18 C17 C10 121.3(5)
C22 C17 C10 119.3(5)
C17 C18 C19 119.8(6)
C17 C18 H18A 120.1
C19 C18 H18A 120.1
C20 C19 C18 120.3(6)
C20 C19 H19A 119.9
C18 C19 H19A 119.9
C19 C20 C21 119.8(6)
C19 C20 H20A 120.1
C21 C20 H20A 120.1
C22 C21 C20 121.0(6)
C22 C21 H21A 119.5
C20 C21 H21A 119.5
C21 C22 C17 119.8(6)
C21 C22 H22A 120.1
C17 C22 H22A 120.1
N3 C23 C25 124.8(5)
N3 C23 C24 112.2(5)
C25 C23 C24 123.0(5)
N4 C24 C31 126.0(5)
N4 C24 C23 111.7(5)
C31 C24 C23 122.2(5)
C26 C25 C30 119.1(5)
C26 C25 C23 120.7(5)
C30 C25 C23 120.1(5)
C25 C26 C27 119.8(6)
C25 C26 H26A 120.1
C27 C26 H26A 120.1
C28 C27 C26 120.7(7)
C28 C27 H27A 119.6
C26 C27 H27A 119.6
C29 C28 C27 119.6(6)
C29 C28 H28A 120.2
C27 C28 H28A 120.2
C28 C29 C30 120.8(6)
C28 C29 H29A 119.6
C30 C29 H29A 119.6
C29 C30 C25 119.9(6)
C29 C30 H30A 120.0
C25 C30 H30A 120.0
C32 C31 C36 119.1(6)
C32 C31 C24 120.3(6)
C36 C31 C24 120.6(6)
C31 C32 C33 120.6(7)
C31 C32 H32A 119.7
C33 C32 H32A 119.7
C34 C33 C32 121.1(8)
C34 C33 H33A 119.4
C32 C33 H33A 119.4
C33 C34 C35 119.9(7)
C33 C34 H34A 120.1
C35 C34 H34A 120.1
C36 C35 C34 119.1(8)
C36 C35 H35A 120.4
C34 C35 H35A 120.4
C35 C36 C31 120.2(7)
C35 C36 H36A 119.9
C31 C36 H36A 119.9
N5 C37 C39 127.3(5)
N5 C37 C38 111.0(5)
C39 C37 C38 121.7(5)
N6 C38 C37 112.4(5)
N6 C38 C45 124.6(5)
C37 C38 C45 123.1(5)
C40 C39 C44 118.4(6)
C40 C39 C37 121.5(5)
C44 C39 C37 120.1(5)
C41 C40 C39 120.1(6)
C41 C40 H40A 119.9
C39 C40 H40A 119.9
C40 C41 C42 121.3(7)
C40 C41 H41A 119.3
C42 C41 H41A 119.3
C43 C42 C41 119.1(7)
C43 C42 H42A 120.5
C41 C42 H42A 120.5
C42 C43 C44 120.5(7)
C42 C43 H43A 119.8
C44 C43 H43A 119.8
C43 C44 C39 120.6(6)
C43 C44 H44A 119.7
C39 C44 H44A 119.7
C50 C45 C46 119.3(6)
C50 C45 C38 121.1(5)
C46 C45 C38 119.6(6)
C45 C46 C47 119.6(7)
C45 C46 H46A 120.2
C47 C46 H46A 120.2
C48 C47 C46 120.3(7)
C48 C47 H47A 119.8
C46 C47 H47A 119.8
C47 C48 C49 120.9(7)
C47 C48 H48A 119.5
C49 C48 H48A 119.5
C48 C49 C50 119.2(7)
C48 C49 H49A 120.4
C50 C49 H49A 120.4
C45 C50 C49 120.7(6)
C45 C50 H50A 119.6
C49 C50 H50A 119.6
O4 B2 O6 112.5(6)
O4 B2 O5 110.6(6)
O6 B2 O5 112.0(6)
O4 B2 C51 111.0(6)
O6 B2 C51 103.0(6)
O5 B2 C51 107.3(6)
N2 O4 B2 114.8(6)
N4 O5 B2 112.8(6)
N6 O6 B2 110.9(5)
C51 S3 C54 95.0(4)
C52 C51 B2 124.9(7)
C52 C51 S3 107.1(5)
B2 C51 S3 128.0(6)
C51 C52 C53 115.0(7)
C51 C52 H52 122.5
C53 C52 H52 122.5
C54 C53 C52 113.9(7)
C54 C53 H53 123.1
C52 C53 H53 123.1
C53 C54 C55 125.7(8)
C53 C54 S3 109.0(6)
C55 C54 S3 125.3(7)
C58 S4 C55 100.7(6)
C54 C55 C56 119.3(9)
C54 C55 S4 122.5(9)
C56 C55 S4 118.1(7)
C57 C56 C55 92.6(7)
C57 C56 H56 133.7
C55 C56 H56 133.7
C58 C57 C56 121.9(9)
C58 C57 H57 119.1
C56 C57 H57 119.1
C57 C58 S4 106.6(7)
C57 C58 H58 126.7
S4 C58 H58 126.7
O4D B2D O6D 112.6(12)
O4D B2D O5D 111.4(12)
O6D B2D O5D 113.0(13)
O4D B2D C51D 103.3(12)
O6D B2D C51D 108.9(12)
O5D B2D C51D 107.0(12)
N2 O4D B2D 101.8(11)
N4 O5D B2D 110.6(12)
B2D O6D N6 121.6(11)
C51D S3D C54D 95.7(7)
C52D C51D B2D 125.9(12)
C52D C51D S3D 107.8(9)
B2D C51D S3D 126.3(10)
C53D C52D C51D 114.9(12)
C53D C52D H52D 122.6
C51D C52D H52D 122.6
C54D C53D C52D 111.8(12)
C54D C53D H53D 124.1
C52D C53D H53D 124.1
C53D C54D C55D 122.0(13)
C53D C54D S3D 109.8(10)
C55D C54D S3D 128.1(12)
C55D S4D C58D 89.0(10)
C54D C55D C56D 121.4(15)
C54D C55D S4D 112.1(14)
C56D C55D S4D 126.5(11)
C55D C56D C57D 99.4(10)
C55D C56D H56D 130.3
C57D C56D H56D 130.3
C58D C57D C56D 103.6(11)
C58D C57D H57D 128.2
C56D C57D H57D 128.2
C57D C58D S4D 121.4(12)
C57D C58D H58D 119.3
S4D C58D H58D 119.3
C67 N7 C59 106.1(4)
C67 N7 C63 112.2(5)
C59 N7 C63 111.2(5)
C67 N7 C71 111.0(4)
C59 N7 C71 111.6(5)
C63 N7 C71 105.0(4)
C60 C59 N7 115.3(5)
C60 C59 H59A 108.4
N7 C59 H59A 108.4
C60 C59 H59B 108.4
N7 C59 H59B 108.4
H59A C59 H59B 107.5
C61 C60 C61D 7(4)
C61 C60 C59 113.2(15)
C61D C60 C59 107.8(16)
C61 C60 H60A 108.9
C61D C60 H60A 107.8
C59 C60 H60A 108.9
C61 C60 H60B 108.9
C61D C60 H60B 115.4
C59 C60 H60B 108.9
H60A C60 H60B 107.8
C62 C61 C60 107(2)
C62 C61 H61A 110.3
C60 C61 H61A 110.3
C62 C61 H61B 110.3
C60 C61 H61B 110.3
H61A C61 H61B 108.6
C62D C61D C60 115(2)
C62D C61D H61C 108.6
C60 C61D H61C 108.6
C62D C61D H61D 108.6
C60 C61D H61D 108.6
H61C C61D H61D 107.5
C61D C62D H62D 109.5
C61D C62D H62E 109.5
H62D C62D H62E 109.5
C61D C62D H62F 109.5
H62D C62D H62F 109.5
H62E C62D H62F 109.5
C64 C63 N7 115.4(5)
C64 C63 H63A 108.4
N7 C63 H63A 108.4
C64 C63 H63B 108.4
N7 C63 H63B 108.4
H63A C63 H63B 107.5
C65 C64 C63 109.7(5)
C65 C64 H64A 109.7
C63 C64 H64A 109.7
C65 C64 H64B 109.7
C63 C64 H64B 109.7
H64A C64 H64B 108.2
C66 C65 C64 114.6(6)
C66 C65 H65A 108.6
C64 C65 H65A 108.6
C66 C65 H65B 108.6
C64 C65 H65B 108.6
H65A C65 H65B 107.6
C65 C66 H66A 109.5
C65 C66 H66B 109.5
H66A C66 H66B 109.5
C65 C66 H66C 109.5
H66A C66 H66C 109.5
H66B C66 H66C 109.5
N7 C67 C68 115.6(5)
N7 C67 H67A 108.4
C68 C67 H67A 108.4
N7 C67 H67B 108.4
C68 C67 H67B 108.4
H67A C67 H67B 107.4
C67 C68 C69 110.4(5)
C67 C68 H68A 109.6
C69 C68 H68A 109.6
C67 C68 H68B 109.6
C69 C68 H68B 109.6
H68A C68 H68B 108.1
C70 C69 C68 110.9(6)
C70 C69 H69A 109.5
C68 C69 H69A 109.5
C70 C69 H69B 109.5
C68 C69 H69B 109.5
H69A C69 H69B 108.1
C69 C70 H70A 109.5
C69 C70 H70B 109.5
H70A C70 H70B 109.5
C69 C70 H70C 109.5
H70A C70 H70C 109.5
H70B C70 H70C 109.5
C72 C71 N7 116.4(4)
C72 C71 H71A 108.2
N7 C71 H71A 108.2
C72 C71 H71B 108.2
N7 C71 H71B 108.2
H71A C71 H71B 107.3
C73 C72 C71 109.3(5)
C73 C72 H72A 109.8
C71 C72 H72A 109.8
C73 C72 H72B 109.8
C71 C72 H72B 109.8
H72A C72 H72B 108.3
C74 C73 C72 113.2(5)
C74 C73 H73A 108.9
C72 C73 H73A 108.9
C74 C73 H73B 108.9
C72 C73 H73B 108.9
H73A C73 H73B 107.7
C73 C74 H74A 109.5
C73 C74 H74B 109.5
H74A C74 H74B 109.5
C73 C74 H74C 109.5
H74A C74 H74C 109.5
H74B C74 H74C 109.5
C2S C1S C6S 117.5(6)
C2S C1S C7S 122.0(7)
C6S C1S C7S 120.5(7)
C1S C2S C3S 121.7(6)
C1S C2S H2SA 119.2
C3S C2S H2SA 119.2
C4S C3S C2S 120.0(7)
C4S C3S H3SA 120.0
C2S C3S H3SA 120.0
C3S C4S C5S 119.2(6)
C3S C4S H4SA 120.4
C5S C4S H4SA 120.4
C6S C5S C4S 121.0(7)
C6S C5S H5SA 119.5
C4S C5S H5SA 119.5
C5S C6S C1S 120.7(6)
C5S C6S H6SA 119.7
C1S C6S H6SA 119.7
C1S C7S H7SA 109.5
C1S C7S H7SB 109.5
H7SA C7S H7SB 109.5
C1S C7S H7SC 109.5
H7SA C7S H7SC 109.5
H7SB C7S H7SC 109.5

loop_
_geom_bond_atom_site_label_1
_geom_bond_atom_site_label_2
_geom_bond_distance
Co1 N6 1.981(5)
Co1 N1 1.986(4)
Co1 N3 1.991(4)
Co1 N2 1.993(5)
Co1 N5 2.005(5)
Co1 N4 2.007(4)
S1 C4 1.719(16)
S1 C1 1.738(13)
C1 C2 1.347(13)
C1 H1 0.9500
C2 C3 1.50(3)
C2 H2 0.9500
C3 C4 1.331(17)
C3 H3 0.9500
C4 C5 1.472(13)
S1D C4D 1.72(2)
S1D C1D 1.72(2)
C1D C2D 1.345(16)
C1D H1D 0.9500
C2D C3D 1.50(3)
C2D H2D 0.9500
C3D C4D 1.340(19)
C3D H3D 0.9500
C4D C5 1.45(2)
S2 C5 1.726(5)
S2 C8 1.734(5)
O1 N3 1.385(5)
O1 B1 1.506(7)
O2 N5 1.386(5)
O2 B1 1.490(7)
O3 N1 1.382(5)
O3 B1 1.503(7)
N1 C9 1.304(7)
N2 C10 1.306(7)
N2 O4D 1.315(16)
N2 O4 1.424(8)
N3 C23 1.307(7)
N4 C24 1.301(7)
N4 O5 1.374(8)
N4 O5D 1.458(17)
N5 C37 1.315(7)
N6 C38 1.308(7)
N6 O6 1.336(8)
N6 O6D 1.525(16)
B1 C8 1.590(8)
C5 C6 1.366(8)
C6 C7 1.420(8)
C6 H6A 0.9500
C7 C8 1.358(7)
C7 H7A 0.9500
C9 C10 1.476(7)
C9 C11 1.487(8)
C10 C17 1.480(8)
C11 C12 1.391(8)
C11 C16 1.403(8)
C12 C13 1.384(8)
C12 H12A 0.9500
C13 C14 1.378(9)
C13 H13A 0.9500
C14 C15 1.379(9)
C14 H14A 0.9500
C15 C16 1.386(8)
C15 H15A 0.9500
C16 H16A 0.9500
C17 C18 1.391(8)
C17 C22 1.395(8)
C18 C19 1.395(9)
C18 H18A 0.9500
C19 C20 1.370(9)
C19 H19A 0.9500
C20 C21 1.376(9)
C20 H20A 0.9500
C21 C22 1.374(9)
C21 H21A 0.9500
C22 H22A 0.9500
C23 C25 1.475(7)
C23 C24 1.483(7)
C24 C31 1.479(7)
C25 C26 1.381(9)
C25 C30 1.391(8)
C26 C27 1.389(9)
C26 H26A 0.9500
C27 C28 1.368(10)
C27 H27A 0.9500
C28 C29 1.365(10)
C28 H28A 0.9500
C29 C30 1.383(8)
C29 H29A 0.9500
C30 H30A 0.9500
C31 C32 1.372(9)
C31 C36 1.395(9)
C32 C33 1.377(9)
C32 H32A 0.9500
C33 C34 1.354(12)
C33 H33A 0.9500
C34 C35 1.398(12)
C34 H34A 0.9500
C35 C36 1.394(9)
C35 H35A 0.9500
C36 H36A 0.9500
C37 C39 1.471(8)
C37 C38 1.475(8)
C38 C45 1.476(8)
C39 C40 1.388(8)
C39 C44 1.407(9)
C40 C41 1.376(9)
C40 H40A 0.9500
C41 C42 1.388(10)
C41 H41A 0.9500
C42 C43 1.373(10)
C42 H42A 0.9500
C43 C44 1.381(10)
C43 H43A 0.9500
C44 H44A 0.9500
C45 C50 1.387(8)
C45 C46 1.388(9)
C46 C47 1.396(10)
C46 H46A 0.9500
C47 C48 1.363(11)
C47 H47A 0.9500
C48 C49 1.377(10)
C48 H48A 0.9500
C49 C50 1.389(8)
C49 H49A 0.9500
C50 H50A 0.9500
B2 O4 1.489(10)
B2 O6 1.495(10)
B2 O5 1.513(9)
B2 C51 1.588(10)
S3 C51 1.719(7)
S3 C54 1.736(8)
C51 C52 1.393(10)
C52 C53 1.411(11)
C52 H52 0.9500
C53 C54 1.350(10)
C53 H53 0.9500
C54 C55 1.439(10)
S4 C58 1.562(10)
S4 C55 1.636(11)
C55 C56 1.633(16)
C56 C57 1.559(15)
C56 H56 0.9500
C57 C58 1.528(14)
C57 H57 0.9500
C58 H58 0.9500
B2D O4D 1.485(16)
B2D O6D 1.489(16)
B2D O5D 1.501(15)
B2D C51D 1.584(15)
S3D C51D 1.703(12)
S3D C54D 1.715(13)
C51D C52D 1.417(15)
C52D C53D 1.418(17)
C52D H52D 0.9500
C53D C54D 1.400(15)
C53D H53D 0.9500
C54D C55D 1.413(15)
S4D C55D 1.627(17)
S4D C58D 1.684(15)
C55D C56D 1.56(2)
C56D C57D 1.70(2)
C56D H56D 0.9500
C57D C58D 1.56(2)
C57D H57D 0.9500
C58D H58D 0.9500
N7 C67 1.513(7)
N7 C59 1.516(8)
N7 C63 1.521(7)
N7 C71 1.530(7)
C59 C60 1.513(10)
C59 H59A 0.9900
C59 H59B 0.9900
C60 C61 1.496(14)
C60 C61D 1.505(16)
C60 H60A 0.9900
C60 H60B 0.9900
C61 C62 1.45(3)
C61 H61A 0.9900
C61 H61B 0.9900
C62 H62A 0.9800
C62 H62B 0.9800
C62 H62C 0.9800
C61D C62D 1.44(3)
C61D H61C 0.9900
C61D H61D 0.9900
C62D H62D 0.9800
C62D H62E 0.9800
C62D H62F 0.9800
C63 C64 1.518(8)
C63 H63A 0.9900
C63 H63B 0.9900
C64 C65 1.511(8)
C64 H64A 0.9900
C64 H64B 0.9900
C65 C66 1.498(10)
C65 H65A 0.9900
C65 H65B 0.9900
C66 H66A 0.9800
C66 H66B 0.9800
C66 H66C 0.9800
C67 C68 1.517(9)
C67 H67A 0.9900
C67 H67B 0.9900
C68 C69 1.527(8)
C68 H68A 0.9900
C68 H68B 0.9900
C69 C70 1.513(10)
C69 H69A 0.9900
C69 H69B 0.9900
C70 H70A 0.9800
C70 H70B 0.9800
C70 H70C 0.9800
C71 C72 1.520(8)
C71 H71A 0.9900
C71 H71B 0.9900
C72 C73 1.514(8)
C72 H72A 0.9900
C72 H72B 0.9900
C73 C74 1.498(9)
C73 H73A 0.9900
C73 H73B 0.9900
C74 H74A 0.9800
C74 H74B 0.9800
C74 H74C 0.9800
C1S C2S 1.374(9)
C1S C6S 1.398(9)
C1S C7S 1.506(9)
C2S C3S 1.374(9)
C2S H2SA 0.9500
C3S C4S 1.365(10)
C3S H3SA 0.9500
C4S C5S 1.379(9)
C4S H4SA 0.9500
C5S C6S 1.354(9)
C5S H5SA 0.9500
C6S H6SA 0.9500
C7S H7SA 0.9800
C7S H7SB 0.9800
C7S H7SC 0.9800

loop_
_geom_torsion_atom_site_label_1
_geom_torsion_atom_site_label_2
_geom_torsion_atom_site_label_3
_geom_torsion_atom_site_label_4
_geom_torsion
C4 S1 C1 C2 6(3)
S1 C1 C2 C3 0(4)
C1 C2 C3 C4 -8(5)
C2 C3 C4 C5 172(3)
C2 C3 C4 S1 13(4)
C1 S1 C4 C3 -11(3)
C1 S1 C4 C5 -171(2)
C4D S1D C1D C2D 7(6)
S1D C1D C2D C3D 5(7)
C1D C2D C3D C4D -19(7)
C2D C3D C4D C5 174(4)
C2D C3D C4D S1D 24(5)
C1D S1D C4D C3D -18(5)
C1D S1D C4D C5 -169(5)
B1 O3 N1 C9 -179.3(4)
B1 O3 N1 Co1 -3.8(5)
N6 Co1 N1 C9 -74.5(5)
N3 Co1 N1 C9 135.4(4)
N2 Co1 N1 C9 -2.4(4)
N5 Co1 N1 C9 -138.5(4)
N4 Co1 N1 C9 66.9(5)
N6 Co1 N1 O3 110.0(4)
N3 Co1 N1 O3 -40.1(3)
N2 Co1 N1 O3 -177.8(4)
N5 Co1 N1 O3 46.0(3)
N4 Co1 N1 O3 -108.6(4)
N6 Co1 N2 C10 140.5(4)
N1 Co1 N2 C10 1.9(4)
N3 Co1 N2 C10 -70.0(5)
N5 Co1 N2 C10 72.3(5)
N4 Co1 N2 C10 -133.3(4)
N6 Co1 N2 O4D -49.2(11)
N1 Co1 N2 O4D 172.3(11)
N3 Co1 N2 O4D 100.3(11)
N5 Co1 N2 O4D -117.4(11)
N4 Co1 N2 O4D 37.0(11)
N6 Co1 N2 O4 -36.7(4)
N1 Co1 N2 O4 -175.3(5)
N3 Co1 N2 O4 112.8(5)
N5 Co1 N2 O4 -105.0(4)
N4 Co1 N2 O4 49.5(4)
B1 O1 N3 C23 177.1(5)
B1 O1 N3 Co1 1.8(5)
N6 Co1 N3 C23 72.9(5)
N1 Co1 N3 C23 -133.7(4)
N2 Co1 N3 C23 -66.1(5)
N5 Co1 N3 C23 140.6(4)
N4 Co1 N3 C23 0.3(4)
N6 Co1 N3 O1 -111.9(4)
N1 Co1 N3 O1 41.4(4)
N2 Co1 N3 O1 109.1(4)
N5 Co1 N3 O1 -44.2(4)
N4 Co1 N3 O1 175.5(4)
N6 Co1 N4 C24 -132.0(5)
N1 Co1 N4 C24 73.8(5)
N3 Co1 N4 C24 0.3(4)
N2 Co1 N4 C24 139.8(5)
N5 Co1 N4 C24 -67.7(5)
N6 Co1 N4 O5 38.4(4)
N1 Co1 N4 O5 -115.8(4)
N3 Co1 N4 O5 170.8(5)
N2 Co1 N4 O5 -49.8(4)
N5 Co1 N4 O5 102.8(5)
N6 Co1 N4 O5D 59.7(7)
N1 Co1 N4 O5D -94.5(7)
N3 Co1 N4 O5D -167.9(7)
N2 Co1 N4 O5D -28.5(7)
N5 Co1 N4 O5D 124.1(7)
B1 O2 N5 C37 173.2(5)
B1 O2 N5 Co1 2.4(5)
N6 Co1 N5 C37 3.8(4)
N1 Co1 N5 C37 143.7(4)
N3 Co1 N5 C37 -128.6(4)
N2 Co1 N5 C37 77.1(5)
N4 Co1 N5 C37 -64.3(5)
N6 Co1 N5 O2 174.4(4)
N1 Co1 N5 O2 -45.8(4)
N3 Co1 N5 O2 42.0(4)
N2 Co1 N5 O2 -112.4(4)
N4 Co1 N5 O2 106.3(4)
N1 Co1 N6 C38 -67.8(5)
N3 Co1 N6 C38 72.1(5)
N2 Co1 N6 C38 -135.5(5)
N5 Co1 N6 C38 -0.1(4)
N4 Co1 N6 C38 140.2(5)
N1 Co1 N6 O6 110.2(5)
N3 Co1 N6 O6 -109.9(5)
N2 Co1 N6 O6 42.5(5)
N5 Co1 N6 O6 177.8(5)
N4 Co1 N6 O6 -41.8(5)
N1 Co1 N6 O6D 99.7(8)
N3 Co1 N6 O6D -120.5(8)
N2 Co1 N6 O6D 31.9(8)
N5 Co1 N6 O6D 167.3(8)
N4 Co1 N6 O6D -52.4(8)
N5 O2 B1 O3 61.0(5)
N5 O2 B1 O1 -65.4(5)
N5 O2 B1 C8 177.5(4)
N1 O3 B1 O2 -61.0(5)
N1 O3 B1 O1 66.0(5)
N1 O3 B1 C8 -179.2(4)
N3 O1 B1 O2 63.3(5)
N3 O1 B1 O3 -64.3(5)
N3 O1 B1 C8 -178.5(4)
C3D C4D C5 C6 -178(3)
S1D C4D C5 C6 -30(6)
C3D C4D C5 C4 -81(10)
S1D C4D C5 C4 66(7)
C3D C4D C5 S2 14(6)
S1D C4D C5 S2 161(2)
C3 C4 C5 C6 4(4)
S1 C4 C5 C6 161.5(12)
C3 C4 C5 C4D -88(9)
S1 C4 C5 C4D 69(8)
C3 C4 C5 S2 179(3)
S1 C4 C5 S2 -24(3)
C8 S2 C5 C6 -0.6(5)
C8 S2 C5 C4D 170(3)
C8 S2 C5 C4 -176.3(16)
C4D C5 C6 C7 -170(3)
C4 C5 C6 C7 175.6(17)
S2 C5 C6 C7 0.3(7)
C5 C6 C7 C8 0.4(8)
C6 C7 C8 B1 179.1(5)
C6 C7 C8 S2 -0.9(6)
O2 B1 C8 C7 105.3(6)
O3 B1 C8 C7 -133.2(6)
O1 B1 C8 C7 -15.3(8)
O2 B1 C8 S2 -74.7(5)
O3 B1 C8 S2 46.8(5)
O1 B1 C8 S2 164.7(3)
C5 S2 C8 C7 0.9(4)
C5 S2 C8 B1 -179.1(4)
O3 N1 C9 C10 178.0(4)
Co1 N1 C9 C10 2.3(6)
O3 N1 C9 C11 1.4(7)
Co1 N1 C9 C11 -174.2(4)
O4D N2 C10 C9 -174.4(8)
O4 N2 C10 C9 175.8(5)
Co1 N2 C10 C9 -1.3(6)
O4D N2 C10 C17 5.5(10)
O4 N2 C10 C17 -4.3(8)
Co1 N2 C10 C17 178.6(4)
N1 C9 C10 N2 -0.6(6)
C11 C9 C10 N2 175.9(5)
N1 C9 C10 C17 179.5(5)
C11 C9 C10 C17 -3.9(8)
N1 C9 C11 C12 -43.5(8)
C10 C9 C11 C12 140.3(5)
N1 C9 C11 C16 135.8(5)
C10 C9 C11 C16 -40.3(7)
C16 C11 C12 C13 1.3(8)
C9 C11 C12 C13 -179.4(5)
C11 C12 C13 C14 0.4(9)
C12 C13 C14 C15 -1.9(9)
C13 C14 C15 C16 1.6(9)
C14 C15 C16 C11 0.1(8)
C12 C11 C16 C15 -1.5(8)
C9 C11 C16 C15 179.2(5)
N2 C10 C17 C18 130.1(6)
C9 C10 C17 C18 -50.0(8)
N2 C10 C17 C22 -54.2(8)
C9 C10 C17 C22 125.7(6)
C22 C17 C18 C19 -3.2(9)
C10 C17 C18 C19 172.5(6)
C17 C18 C19 C20 1.9(9)
C18 C19 C20 C21 0.1(10)
C19 C20 C21 C22 -0.8(10)
C20 C21 C22 C17 -0.5(10)
C18 C17 C22 C21 2.5(9)
C10 C17 C22 C21 -173.3(6)
O1 N3 C23 C25 1.5(8)
Co1 N3 C23 C25 176.9(4)
O1 N3 C23 C24 -176.2(4)
Co1 N3 C23 C24 -0.8(6)
O5 N4 C24 C31 8.3(9)
O5D N4 C24 C31 -12.2(10)
Co1 N4 C24 C31 179.2(5)
O5 N4 C24 C23 -171.7(5)
O5D N4 C24 C23 167.8(8)
Co1 N4 C24 C23 -0.8(7)
N3 C23 C24 N4 1.0(7)
C25 C23 C24 N4 -176.8(5)
N3 C23 C24 C31 -179.0(5)
C25 C23 C24 C31 3.2(9)
N3 C23 C25 C26 63.5(8)
C24 C23 C25 C26 -119.0(6)
N3 C23 C25 C30 -119.5(6)
C24 C23 C25 C30 58.0(8)
C30 C25 C26 C27 -1.7(9)
C23 C25 C26 C27 175.3(6)
C25 C26 C27 C28 3.0(10)
C26 C27 C28 C29 -2.1(11)
C27 C28 C29 C30 0.0(10)
C28 C29 C30 C25 1.3(9)
C26 C25 C30 C29 -0.4(9)
C23 C25 C30 C29 -177.4(5)
N4 C24 C31 C32 -133.1(6)
C23 C24 C31 C32 46.9(8)
N4 C24 C31 C36 49.1(9)
C23 C24 C31 C36 -130.9(6)
C36 C31 C32 C33 -0.2(9)
C24 C31 C32 C33 -178.0(6)
C31 C32 C33 C34 1.0(11)
C32 C33 C34 C35 -0.5(12)
C33 C34 C35 C36 -0.9(11)
C34 C35 C36 C31 1.7(10)
C32 C31 C36 C35 -1.2(9)
C24 C31 C36 C35 176.6(6)
O2 N5 C37 C39 2.6(8)
Co1 N5 C37 C39 173.6(4)
O2 N5 C37 C38 -177.3(4)
Co1 N5 C37 C38 -6.2(6)
O6 N6 C38 C37 178.8(5)
O6D N6 C38 C37 -167.9(9)
Co1 N6 C38 C37 -3.0(7)
O6 N6 C38 C45 -2.2(8)
O6D N6 C38 C45 11.0(12)
Co1 N6 C38 C45 176.0(4)
N5 C37 C38 N6 5.7(7)
C39 C37 C38 N6 -174.2(5)
N5 C37 C38 C45 -173.3(5)
C39 C37 C38 C45 6.8(9)
N5 C37 C39 C40 50.4(9)
C38 C37 C39 C40 -129.7(6)
N5 C37 C39 C44 -131.5(6)
C38 C37 C39 C44 48.3(8)
C44 C39 C40 C41 -1.8(9)
C37 C39 C40 C41 176.3(6)
C39 C40 C41 C42 1.0(10)
C40 C41 C42 C43 -0.1(10)
C41 C42 C43 C44 0.0(10)
C42 C43 C44 C39 -0.9(10)
C40 C39 C44 C43 1.8(9)
C37 C39 C44 C43 -176.4(6)
N6 C38 C45 C50 49.6(10)
C37 C38 C45 C50 -131.6(7)
N6 C38 C45 C46 -129.4(8)
C37 C38 C45 C46 49.5(10)
C50 C45 C46 C47 0.7(13)
C38 C45 C46 C47 179.6(8)
C45 C46 C47 C48 -1.7(16)
C46 C47 C48 C49 2.4(16)
C47 C48 C49 C50 -2.1(13)
C46 C45 C50 C49 -0.4(11)
C38 C45 C50 C49 -179.3(7)
C48 C49 C50 C45 1.0(11)
C10 N2 O4 B2 177.2(6)
O4D N2 O4 B2 148(3)
Co1 N2 O4 B2 -5.6(7)
O6 B2 O4 N2 65.9(8)
O5 B2 O4 N2 -60.1(8)
C51 B2 O4 N2 -179.2(6)
C24 N4 O5 B2 174.5(6)
O5D N4 O5 B2 -89(3)
Co1 N4 O5 B2 3.9(7)
O4 B2 O5 N4 61.0(7)
O6 B2 O5 N4 -65.4(7)
C51 B2 O5 N4 -177.7(5)
C38 N6 O6 B2 177.6(6)
O6D N6 O6 B2 33(3)
Co1 N6 O6 B2 -0.5(8)
O4 B2 O6 N6 -62.0(8)
O5 B2 O6 N6 63.4(8)
C51 B2 O6 N6 178.4(6)
O4 B2 C51 C52 -144.0(7)
O6 B2 C51 C52 -23.4(9)
O5 B2 C51 C52 95.0(8)
O4 B2 C51 S3 39.5(9)
O6 B2 C51 S3 160.1(6)
O5 B2 C51 S3 -81.6(8)
C54 S3 C51 C52 0.1(5)
C54 S3 C51 B2 177.1(7)
B2 C51 C52 C53 -176.8(7)
S3 C51 C52 C53 0.3(7)
C51 C52 C53 C54 -0.7(9)
C52 C53 C54 C55 179.4(6)
C52 C53 C54 S3 0.7(8)
C51 S3 C54 C53 -0.5(6)
C51 S3 C54 C55 -179.1(6)
C53 C54 C55 C56 160.6(8)
S3 C54 C55 C56 -21.0(10)
C53 C54 C55 S4 -16.7(11)
S3 C54 C55 S4 161.7(6)
C58 S4 C55 C54 178.9(6)
C58 S4 C55 C56 1.6(8)
C54 C55 C56 C57 -178.9(6)
S4 C55 C56 C57 -1.5(8)
C55 C56 C57 C58 0.9(8)
C56 C57 C58 S4 0.0(9)
C55 S4 C58 C57 -0.9(6)
C10 N2 O4D B2D 176.7(9)
O4 N2 O4D B2D -29(2)
Co1 N2 O4D B2D 5.4(16)
O6D B2D O4D N2 58.0(15)
O5D B2D O4D N2 -70.1(15)
C51D B2D O4D N2 175.4(12)
C24 N4 O5D B2D 179.1(9)
O5 N4 O5D B2D 86(3)
Co1 N4 O5D B2D -12.4(13)
O4D B2D O5D N4 76.0(14)
O6D B2D O5D N4 -51.9(15)
C51D B2D O5D N4 -171.7(11)
O4D B2D O6D N6 -71.2(17)
O5D B2D O6D N6 56.1(18)
C51D B2D O6D N6 174.8(13)
C38 N6 O6D B2D 175.7(10)
O6 N6 O6D B2D -142(4)
Co1 N6 O6D B2D 9.5(15)
O4D B2D C51D C52D 6.1(17)
O6D B2D C51D C52D 126.0(13)
O5D B2D C51D C52D -111.5(13)
O4D B2D C51D S3D -175.6(10)
O6D B2D C51D S3D -55.7(16)
O5D B2D C51D S3D 66.7(15)
C54D S3D C51D C52D -0.4(8)
C54D S3D C51D B2D -178.9(13)
B2D C51D C52D C53D 178.5(13)
S3D C51D C52D C53D -0.1(10)
C51D C52D C53D C54D 0.6(13)
C52D C53D C54D C55D -178.6(8)
C52D C53D C54D S3D -0.9(12)
C51D S3D C54D C53D 0.7(10)
C51D S3D C54D C55D 178.3(9)
C53D C54D C55D C56D -171.2(13)
S3D C54D C55D C56D 11.5(15)
C53D C54D C55D S4D 10.2(14)
S3D C54D C55D S4D -167.1(11)
C58D S4D C55D C54D 179.3(8)
C58D S4D C55D C56D 0.8(12)
C54D C55D C56D C57D -179.2(8)
S4D C55D C56D C57D -0.8(13)
C55D C56D C57D C58D 0.3(10)
C56D C57D C58D S4D 0.1(11)
C55D S4D C58D C57D -0.5(10)
C67 N7 C59 C60 -178.3(6)
C63 N7 C59 C60 -56.1(7)
C71 N7 C59 C60 60.8(7)
N7 C59 C60 C61 -169.3(17)
N7 C59 C60 C61D -165(2)
C61D C60 C61 C62 50(17)
C59 C60 C61 C62 89.3(19)
C61 C60 C61D C62D -47(15)
C59 C60 C61D C62D 171(3)
C67 N7 C63 C64 57.3(7)
C59 N7 C63 C64 -61.3(7)
C71 N7 C63 C64 177.8(5)
N7 C63 C64 C65 176.0(6)
C63 C64 C65 C66 178.0(7)
C59 N7 C67 C68 173.4(5)
C63 N7 C67 C68 51.9(7)
C71 N7 C67 C68 -65.1(6)
N7 C67 C68 C69 -175.6(5)
C67 C68 C69 C70 173.8(6)
C67 N7 C71 C72 -64.8(7)
C59 N7 C71 C72 53.3(7)
C63 N7 C71 C72 173.9(5)
N7 C71 C72 C73 -170.0(5)
C71 C72 C73 C74 -178.3(6)
C6S C1S C2S C3S 0.2(9)
C7S C1S C2S C3S -179.1(6)
C1S C2S C3S C4S 0.5(10)
C2S C3S C4S C5S -0.4(10)
C3S C4S C5S C6S -0.4(10)
C4S C5S C6S C1S 1.2(10)
C2S C1S C6S C5S -1.0(9)
C7S C1S C6S C5S 178.2(6)
